data_1515858
loop_
_publ_author_name
'Karim, Arif R.'
'Linden, Anthony'
'Baldridge, Kim K.'
'Siegel, Jay S.'

_publ_section_title
;
 Symmetry and polar-\p effects on the dynamics of enshrouded aryl-alkyne
 molecular rotors
;
_journal_issue 1
_journal_name_full 'Chemical Science'
_journal_page_first 102
_journal_paper_doi 10.1039/c0sc00117a
_journal_volume 1
_journal_year 2010
_chemical_formula_moiety 'C82 H70 O4'
_chemical_formula_sum 'C82 H70 O4'
_chemical_formula_weight 1119.45
_chemical_name_systematic
;
?
;
_space_group_IT_number 14
_symmetry_cell_setting monoclinic
_symmetry_Int_Tables_number 14
_symmetry_space_group_name_Hall '-P 2ybc'
_symmetry_space_group_name_H-M 'P 1 21/c 1'
_atom_sites_solution_hydrogens geom
_atom_sites_solution_primary direct
_atom_sites_solution_secondary difmap
_audit_creation_date 05-12-07
_audit_creation_method SHELXL-97
_cell_angle_alpha 90.00
_cell_angle_beta 102.4965(8)
_cell_angle_gamma 90.00
_cell_formula_units_Z 4
_cell_length_a 29.4698(4)
_cell_length_b 13.9924(2)
_cell_length_c 16.0684(2)
_cell_measurement_reflns_used 13211
_cell_measurement_temperature 160(1)
_cell_measurement_theta_max 26.0
_cell_measurement_theta_min 2.0
_cell_volume 6468.88(15)
_computing_cell_refinement 'DENZO-SMN (Otwinowski & Minor, 1997)'
_computing_data_collection 'COLLECT (Nonius, 2000)'
_computing_data_reduction 'EvalCCD (Duisenberg et al., 2003)'
_computing_molecular_graphics 'ORTEPII (Johnson, 1976)'
_computing_publication_material 'SHELXL97 and PLATON (Spek, 2005)'
_computing_structure_refinement 'SHELXL97 (Sheldrick, 1997)'
_computing_structure_solution 'SIR92 (Altomare et al., 1994)'
_diffrn_ambient_temperature 160(1)
_diffrn_detector '65 mm CCD camera on \k goniostat'
_diffrn_detector_area_resol_mean 9
_diffrn_measured_fraction_theta_full 0.952
_diffrn_measured_fraction_theta_max 0.952
_diffrn_measurement_device_type 'Nonius KappaCCD area-detector diffractometer'
_diffrn_measurement_method '\f and \w scans with \k offsets'
_diffrn_radiation_monochromator 'horizontally mounted graphite crystal'
_diffrn_radiation_source 'Nonius FR590 sealed tube generator'
_diffrn_radiation_type 'Mo K\a'
_diffrn_radiation_wavelength 0.71073
_diffrn_reflns_av_R_equivalents 0.088
_diffrn_reflns_av_sigmaI/netI 0.0652
_diffrn_reflns_limit_h_max 36
_diffrn_reflns_limit_h_min -36
_diffrn_reflns_limit_k_max 17
_diffrn_reflns_limit_k_min -17
_diffrn_reflns_limit_l_max 19
_diffrn_reflns_limit_l_min -19
_diffrn_reflns_number 99005
_diffrn_reflns_theta_full 26.43
_diffrn_reflns_theta_max 26.43
_diffrn_reflns_theta_min 2.03
_diffrn_standards_decay_% 0
_diffrn_standards_number 0
_exptl_absorpt_coefficient_mu 0.0690
_exptl_absorpt_correction_type none
_exptl_crystal_colour colourless
_exptl_crystal_density_diffrn 1.149
_exptl_crystal_density_method 'not measured'
_exptl_crystal_description prism
_exptl_crystal_F_000 2376
_exptl_crystal_size_max 0.30
_exptl_crystal_size_mid 0.20
_exptl_crystal_size_min 0.20
_refine_diff_density_max 0.674
_refine_diff_density_min -0.641
_refine_diff_density_rms 0.197
_refine_ls_extinction_coef 0.0110(3)
_refine_ls_extinction_expression Fc^*^=kFc[1+0.001xFc^2^\l^3^/sin(2\q)]^-1/4^
_refine_ls_extinction_method SHELXL
_refine_ls_goodness_of_fit_ref 1.153
_refine_ls_hydrogen_treatment constr
_refine_ls_matrix_type full
_refine_ls_number_parameters 789
_refine_ls_number_reflns 95938
_refine_ls_number_restraints 0
_refine_ls_restrained_S_all 1.153
_refine_ls_R_factor_all 0.1338
_refine_ls_R_factor_gt 0.0868
_refine_ls_shift/su_max 0.001
_refine_ls_shift/su_mean 0.000
_refine_ls_structure_factor_coef Fsqd
_refine_ls_weighting_details 'w=1/[\s^2^(Fo^2^)+(0.1085P)^2^+11.9P] where P=(Fo^2^+2Fc^2^)/3'
_refine_ls_weighting_scheme calc
_refine_ls_wR_factor_gt 0.2297
_refine_ls_wR_factor_ref 0.2708
_reflns_number_gt 67864
_reflns_number_total 95938
_reflns_threshold_expression 'I > 2\s(I)'
_cod_data_source_file c0sc00117a.txt
_cod_data_source_block SG0538
_cod_database_code 1515858

loop_
_symmetry_equiv_pos_as_xyz
'x, y, z'
'-x, y+1/2, -z+1/2'
'-x, -y, -z'
'x, -y-1/2, z-1/2'

loop_
_atom_site_label
_atom_site_type_symbol
_atom_site_fract_x
_atom_site_fract_y
_atom_site_fract_z
_atom_site_U_iso_or_equiv
_atom_site_adp_type
_atom_site_occupancy
_atom_site_symmetry_multiplicity
_atom_site_calc_flag
_atom_site_refinement_flags
O34 O 0.79558(5) 0.64731(9) 0.97956(8) 0.0394(4) Uani 1 1 d .
O49 O 0.81057(5) -0.67161(10) 0.48646(10) 0.0513(4) Uani 1 1 d .
O64 O 0.69916(5) -0.63084(10) 1.02293(10) 0.0537(4) Uani 1 1 d .
O79 O 0.71701(5) 0.66313(9) 0.53032(8) 0.0430(4) Uani 1 1 d .
C1 C 0.93509(6) 0.01692(13) 0.75358(11) 0.0260(4) Uani 1 1 d .
C2 C 0.96144(6) 0.09927(13) 0.78406(12) 0.0278(4) Uani 1 1 d .
C3 C 1.00894(6) 0.09791(15) 0.78813(13) 0.0371(5) Uani 1 1 d .
H3 H 1.0271 0.1523 0.8090 0.045 Uiso 1 1 calc R
C4 C 1.03016(7) 0.01866(14) 0.76228(13) 0.0416(6) Uani 1 1 d .
H4 H 1.0628 0.0188 0.7662 0.050 Uiso 1 1 calc R
C5 C 1.00427(6) -0.06076(14) 0.73069(13) 0.0366(5) Uani 1 1 d .
H5 H 1.0193 -0.1145 0.7125 0.044 Uiso 1 1 calc R
C6 C 0.95661(6) -0.06307(13) 0.72524(12) 0.0270(4) Uani 1 1 d .
C7 C 0.88642(6) 0.01679(13) 0.75373(12) 0.0275(4) Uani 1 1 d .
C8 C 0.84653(7) 0.01857(14) 0.75821(12) 0.0320(5) Uani 1 1 d .
C9 C 0.79868(6) 0.02384(14) 0.76472(12) 0.0308(5) Uani 1 1 d .
C10 C 0.77039(7) -0.05619(14) 0.75110(12) 0.0350(5) Uani 1 1 d .
H10 H 0.7830 -0.1161 0.7398 0.042 Uiso 1 1 calc R
C11 C 0.72419(6) -0.04972(14) 0.75373(12) 0.0349(5) Uani 1 1 d .
H11 H 0.7050 -0.1049 0.7433 0.042 Uiso 1 1 calc R
C12 C 0.70525(6) 0.03674(14) 0.77154(12) 0.0319(5) Uani 1 1 d .
C13 C 0.73392(6) 0.11682(15) 0.78812(13) 0.0404(5) Uani 1 1 d .
H13 H 0.7216 0.1759 0.8022 0.048 Uiso 1 1 calc R
C14 C 0.78004(6) 0.11063(15) 0.78411(13) 0.0401(6) Uani 1 1 d .
H14 H 0.7993 0.1657 0.7946 0.048 Uiso 1 1 calc R
C15 C 0.65623(7) 0.04343(14) 0.77052(12) 0.0330(5) Uani 1 1 d .
C16 C 0.61529(6) 0.04751(13) 0.76671(12) 0.0289(5) Uani 1 1 d .
C17 C 0.56586(6) 0.05008(13) 0.76028(12) 0.0276(4) Uani 1 1 d .
C18 C 0.54312(6) -0.03121(13) 0.78319(12) 0.0304(5) Uani 1 1 d .
C19 C 0.49502(6) -0.02683(14) 0.77454(13) 0.0372(5) Uani 1 1 d .
H19 H 0.4790 -0.0809 0.7896 0.045 Uiso 1 1 calc R
C20 C 0.47024(7) 0.05436(15) 0.74464(14) 0.0444(6) Uani 1 1 d .
H20 H 0.4375 0.0557 0.7392 0.053 Uiso 1 1 calc R
C21 C 0.49282(6) 0.13352(15) 0.72257(13) 0.0391(5) Uani 1 1 d .
H21 H 0.4754 0.1891 0.7023 0.047 Uiso 1 1 calc R
C22 C 0.54071(6) 0.13341(13) 0.72941(12) 0.0293(5) Uani 1 1 d .
C23 C 0.93815(6) 0.18487(13) 0.81212(12) 0.0263(4) Uani 1 1 d .
C24 C 0.91014(6) 0.24363(14) 0.75183(12) 0.0291(5) Uani 1 1 d .
C25 C 0.88615(6) 0.31894(13) 0.77830(12) 0.0290(5) Uani 1 1 d .
H25 H 0.8666 0.3577 0.7368 0.035 Uiso 1 1 calc R
C26 C 0.89006(6) 0.33889(13) 0.86424(12) 0.0270(4) Uani 1 1 d .
C27 C 0.92000(6) 0.28250(13) 0.92316(12) 0.0311(5) Uani 1 1 d .
H27 H 0.9242 0.2972 0.9821 0.037 Uiso 1 1 calc R
C28 C 0.94389(6) 0.20551(13) 0.89898(12) 0.0299(5) Uani 1 1 d .
C29 C 0.90554(8) 0.22661(15) 0.65808(13) 0.0486(6) Uani 1 1 d .
H291 H 0.8874 0.2784 0.6258 0.073 Uiso 1 1 calc R
H292 H 0.8897 0.1655 0.6422 0.073 Uiso 1 1 calc R
H293 H 0.9365 0.2248 0.6450 0.073 Uiso 1 1 calc R
C30 C 0.97521(7) 0.14540(15) 0.96619(12) 0.0442(6) Uani 1 1 d .
H301 H 0.9678 0.1574 1.0218 0.066 Uiso 1 1 calc R
H302 H 1.0077 0.1623 0.9685 0.066 Uiso 1 1 calc R
H303 H 0.9704 0.0776 0.9517 0.066 Uiso 1 1 calc R
C31 C 0.86366(6) 0.41828(13) 0.89307(12) 0.0282(4) Uani 1 1 d .
C32 C 0.84964(7) 0.41177(14) 0.97034(12) 0.0345(5) Uani 1 1 d .
H32 H 0.8558 0.3546 1.0027 0.041 Uiso 1 1 calc R
C33 C 0.82695(7) 0.48599(14) 1.00145(12) 0.0370(5) Uani 1 1 d .
H33 H 0.8181 0.4798 1.0546 0.044 Uiso 1 1 calc R
C34 C 0.81740(7) 0.56884(14) 0.95469(13) 0.0334(5) Uani 1 1 d .
C35 C 0.82922(7) 0.57565(14) 0.87620(12) 0.0367(5) Uani 1 1 d .
H35 H 0.8214 0.6315 0.8425 0.044 Uiso 1 1 calc R
C36 C 0.85246(7) 0.50119(13) 0.84662(13) 0.0337(5) Uani 1 1 d .
H36 H 0.8609 0.5074 0.7931 0.040 Uiso 1 1 calc R
C37 C 0.78782(7) 0.64462(15) 1.06455(12) 0.0442(6) Uani 1 1 d .
H371 H 0.7656 0.5937 1.0689 0.066 Uiso 1 1 calc R
H372 H 0.7752 0.7062 1.0780 0.066 Uiso 1 1 calc R
H373 H 0.8173 0.6322 1.1049 0.066 Uiso 1 1 calc R
C38 C 0.92881(6) -0.14828(13) 0.68763(11) 0.0248(4) Uani 1 1 d .
C39 C 0.90919(6) -0.21037(13) 0.73858(11) 0.0274(4) Uani 1 1 d .
C40 C 0.88532(6) -0.29054(13) 0.70123(11) 0.0263(4) Uani 1 1 d .
H40 H 0.8716 -0.3318 0.7358 0.032 Uiso 1 1 calc R
C41 C 0.88060(6) -0.31294(13) 0.61587(12) 0.0262(4) Uani 1 1 d .
C42 C 0.89957(6) -0.24917(14) 0.56598(12) 0.0279(4) Uani 1 1 d .
H42 H 0.8959 -0.2619 0.5068 0.033 Uiso 1 1 calc R
C43 C 0.92372(6) -0.16727(13) 0.59976(11) 0.0269(4) Uani 1 1 d .
C44 C 0.91578(7) -0.19630(14) 0.83374(11) 0.0401(5) Uani 1 1 d .
H441 H 0.8905 -0.1567 0.8456 0.060 Uiso 1 1 calc R
H442 H 0.9456 -0.1645 0.8558 0.060 Uiso 1 1 calc R
H443 H 0.9155 -0.2586 0.8616 0.060 Uiso 1 1 calc R
C45 C 0.94383(7) -0.10185(13) 0.54245(12) 0.0375(5) Uani 1 1 d .
H451 H 0.9775 -0.1118 0.5522 0.056 Uiso 1 1 calc R
H452 H 0.9375 -0.0353 0.5551 0.056 Uiso 1 1 calc R
H453 H 0.9296 -0.1159 0.4828 0.056 Uiso 1 1 calc R
C46 C 0.85931(6) -0.40405(13) 0.57984(12) 0.0285(5) Uani 1 1 d .
C47 C 0.87804(7) -0.45486(13) 0.52063(12) 0.0351(5) Uani 1 1 d .
H47 H 0.9034 -0.4283 0.5007 0.042 Uiso 1 1 calc R
C48 C 0.86082(7) -0.54239(14) 0.49041(13) 0.0399(5) Uani 1 1 d .
H48 H 0.8741 -0.5755 0.4499 0.048 Uiso 1 1 calc R
C49 C 0.82405(7) -0.58211(14) 0.51918(13) 0.0376(5) Uani 1 1 d .
C50 C 0.80428(7) -0.53379(14) 0.57669(13) 0.0386(5) Uani 1 1 d .
H50 H 0.7788 -0.5606 0.5960 0.046 Uiso 1 1 calc R
C51 C 0.82212(7) -0.44466(14) 0.60653(12) 0.0336(5) Uani 1 1 d .
H51 H 0.8083 -0.4111 0.6462 0.040 Uiso 1 1 calc R
C52 C 0.77248(8) -0.71555(16) 0.51246(18) 0.0707(8) Uani 1 1 d .
H521 H 0.7797 -0.7227 0.5746 0.106 Uiso 1 1 calc R
H522 H 0.7667 -0.7786 0.4857 0.106 Uiso 1 1 calc R
H523 H 0.7447 -0.6757 0.4950 0.106 Uiso 1 1 calc R
C53 C 0.56935(6) -0.11807(13) 0.81913(12) 0.0273(4) Uani 1 1 d .
C54 C 0.57264(6) -0.14096(13) 0.90524(12) 0.0288(5) Uani 1 1 d .
C55 C 0.59658(6) -0.22260(13) 0.93799(12) 0.0299(5) Uani 1 1 d .
H55 H 0.5990 -0.2377 0.9964 0.036 Uiso 1 1 calc R
C56 C 0.61719(6) -0.28331(13) 0.88809(12) 0.0280(5) Uani 1 1 d .
C57 C 0.61416(6) -0.25818(13) 0.80372(12) 0.0281(4) Uani 1 1 d .
H57 H 0.6289 -0.2975 0.7692 0.034 Uiso 1 1 calc R
C58 C 0.59029(6) -0.17738(13) 0.76805(12) 0.0286(5) Uani 1 1 d .
C59 C 0.55078(7) -0.07992(14) 0.96334(12) 0.0382(5) Uani 1 1 d .
H591 H 0.5553 -0.0123 0.9515 0.057 Uiso 1 1 calc R
H592 H 0.5654 -0.0940 1.0228 0.057 Uiso 1 1 calc R
H593 H 0.5175 -0.0939 0.9534 0.057 Uiso 1 1 calc R
C60 C 0.58517(7) -0.15964(14) 0.67366(12) 0.0400(5) Uani 1 1 d .
H601 H 0.6079 -0.1117 0.6649 0.060 Uiso 1 1 calc R
H602 H 0.5537 -0.1363 0.6495 0.060 Uiso 1 1 calc R
H603 H 0.5905 -0.2194 0.6454 0.060 Uiso 1 1 calc R
C61 C 0.63886(6) -0.37493(13) 0.92378(12) 0.0297(5) Uani 1 1 d .
C62 C 0.67875(7) -0.41131(14) 0.90220(13) 0.0363(5) Uani 1 1 d .
H62 H 0.6932 -0.3769 0.8641 0.044 Uiso 1 1 calc R
C63 C 0.69760(7) -0.49774(14) 0.93609(14) 0.0416(6) Uani 1 1 d .
H63 H 0.7246 -0.5223 0.9203 0.050 Uiso 1 1 calc R
C64 C 0.67732(7) -0.54796(14) 0.99243(13) 0.0373(5) Uani 1 1 d .
C65 C 0.63771(7) -0.51300(14) 1.01425(13) 0.0389(5) Uani 1 1 d .
H65 H 0.6234 -0.5475 1.0526 0.047 Uiso 1 1 calc R
C66 C 0.61903(7) -0.42758(14) 0.98005(12) 0.0373(5) Uani 1 1 d .
H66 H 0.5917 -0.4040 0.9955 0.045 Uiso 1 1 calc R
C67 C 0.67742(8) -0.68693(14) 1.07668(14) 0.0531(6) Uani 1 1 d .
H671 H 0.6744 -0.6492 1.1266 0.080 Uiso 1 1 calc R
H672 H 0.6963 -0.7438 1.0953 0.080 Uiso 1 1 calc R
H673 H 0.6465 -0.7065 1.0453 0.080 Uiso 1 1 calc R
C68 C 0.56454(6) 0.21855(13) 0.70110(12) 0.0280(5) Uani 1 1 d .
C69 C 0.55697(6) 0.24007(14) 0.61389(13) 0.0299(5) Uani 1 1 d .
C70 C 0.58033(6) 0.31697(13) 0.58827(12) 0.0295(5) Uani 1 1 d .
H70 H 0.5742 0.3331 0.5295 0.035 Uiso 1 1 calc R
C71 C 0.61246(6) 0.37160(13) 0.64549(12) 0.0290(5) Uani 1 1 d .
C72 C 0.61847(6) 0.35036(13) 0.73158(12) 0.0296(5) Uani 1 1 d .
H72 H 0.6394 0.3879 0.7719 0.035 Uiso 1 1 calc R
C73 C 0.59482(6) 0.27568(13) 0.76071(12) 0.0298(5) Uani 1 1 d .
C74 C 0.52490(7) 0.18074(15) 0.54772(12) 0.0423(6) Uani 1 1 d .
H741 H 0.5319 0.1128 0.5585 0.063 Uiso 1 1 calc R
H742 H 0.5294 0.1976 0.4909 0.063 Uiso 1 1 calc R
H743 H 0.4926 0.1933 0.5508 0.063 Uiso 1 1 calc R
C75 C 0.60199(7) 0.25928(15) 0.85533(13) 0.0445(6) Uani 1 1 d .
H751 H 0.6296 0.2195 0.8747 0.067 Uiso 1 1 calc R
H752 H 0.5747 0.2269 0.8677 0.067 Uiso 1 1 calc R
H753 H 0.6063 0.3208 0.8851 0.067 Uiso 1 1 calc R
C76 C 0.63979(6) 0.44821(13) 0.61475(12) 0.0277(4) Uani 1 1 d .
C77 C 0.65064(6) 0.44220(14) 0.53450(12) 0.0320(5) Uani 1 1 d .
H77 H 0.6401 0.3884 0.4995 0.038 Uiso 1 1 calc R
C78 C 0.67609(7) 0.51169(14) 0.50438(12) 0.0331(5) Uani 1 1 d .
H78 H 0.6830 0.5055 0.4495 0.040 Uiso 1 1 calc R
C79 C 0.69149(7) 0.59011(14) 0.55425(13) 0.0348(5) Uani 1 1 d .
C80 C 0.68147(7) 0.59797(14) 0.63420(13) 0.0402(5) Uani 1 1 d .
H80 H 0.6922 0.6517 0.6690 0.048 Uiso 1 1 calc R
C81 C 0.65584(7) 0.52752(14) 0.66342(13) 0.0365(5) Uani 1 1 d .
H81 H 0.6491 0.5339 0.7184 0.044 Uiso 1 1 calc R
C82 C 0.72816(8) 0.65498(15) 0.44795(13) 0.0476(6) Uani 1 1 d .
H821 H 0.7467 0.5972 0.4461 0.071 Uiso 1 1 calc R
H822 H 0.7460 0.7111 0.4375 0.071 Uiso 1 1 calc R
H823 H 0.6994 0.6511 0.4040 0.071 Uiso 1 1 calc R

loop_
_atom_site_aniso_label
_atom_site_aniso_U_11
_atom_site_aniso_U_22
_atom_site_aniso_U_33
_atom_site_aniso_U_23
_atom_site_aniso_U_13
_atom_site_aniso_U_12
O34 0.0448(8) 0.0361(9) 0.0412(8) -0.0044(7) 0.0179(7) 0.0100(7)
O49 0.0481(9) 0.0328(9) 0.0715(11) -0.0070(8) 0.0096(8) -0.0126(7)
O64 0.0448(9) 0.0341(9) 0.0829(12) 0.0199(9) 0.0156(9) 0.0079(8)
O79 0.0539(9) 0.0374(9) 0.0412(9) 0.0023(7) 0.0180(8) -0.0154(7)
C1 0.0202(10) 0.0276(11) 0.0307(11) -0.0050(9) 0.0068(9) 0.0010(8)
C2 0.0241(10) 0.0261(11) 0.0329(11) -0.0041(9) 0.0056(9) 0.0013(9)
C3 0.0215(10) 0.0375(13) 0.0515(14) -0.0131(11) 0.0060(10) -0.0076(9)
C4 0.0200(10) 0.0422(14) 0.0650(15) -0.0162(12) 0.0144(11) -0.0026(10)
C5 0.0255(11) 0.0316(12) 0.0532(14) -0.0095(10) 0.0093(10) 0.0049(10)
C6 0.0240(10) 0.0248(11) 0.0324(11) -0.0031(9) 0.0063(9) -0.0007(9)
C7 0.0250(11) 0.0222(11) 0.0353(12) -0.0048(9) 0.0063(9) -0.0003(9)
C8 0.0254(11) 0.0334(12) 0.0383(12) -0.0041(10) 0.0092(10) -0.0009(9)
C9 0.0192(10) 0.0367(12) 0.0375(12) -0.0011(10) 0.0081(9) 0.0011(9)
C10 0.0287(11) 0.0327(12) 0.0457(13) -0.0014(10) 0.0127(10) 0.0025(10)
C11 0.0258(11) 0.0348(12) 0.0455(13) 0.0003(10) 0.0107(10) -0.0045(9)
C12 0.0233(10) 0.0379(13) 0.0356(12) 0.0050(10) 0.0089(9) 0.0026(9)
C13 0.0267(11) 0.0371(13) 0.0593(15) -0.0050(11) 0.0136(11) 0.0022(10)
C14 0.0216(10) 0.0376(13) 0.0617(15) -0.0075(11) 0.0103(11) -0.0025(10)
C15 0.0266(11) 0.0342(13) 0.0384(12) 0.0073(10) 0.0075(10) 0.0001(10)
C16 0.0248(11) 0.0268(11) 0.0357(12) 0.0076(9) 0.0076(9) -0.0005(9)
C17 0.0202(9) 0.0280(11) 0.0352(11) 0.0026(9) 0.0074(9) -0.0012(9)
C18 0.0267(10) 0.0285(12) 0.0367(12) 0.0032(9) 0.0087(9) -0.0007(9)
C19 0.0244(11) 0.0322(13) 0.0568(14) 0.0099(11) 0.0126(10) -0.0032(10)
C20 0.0192(10) 0.0419(14) 0.0736(17) 0.0153(12) 0.0137(11) 0.0016(10)
C21 0.0222(10) 0.0371(13) 0.0593(15) 0.0155(11) 0.0117(10) 0.0059(10)
C22 0.0241(10) 0.0282(12) 0.0370(12) 0.0038(9) 0.0093(9) -0.0008(9)
C23 0.0228(10) 0.0246(11) 0.0322(11) -0.0047(9) 0.0075(9) -0.0035(8)
C24 0.0294(10) 0.0310(11) 0.0278(11) -0.0025(9) 0.0079(9) -0.0004(10)
C25 0.0280(10) 0.0291(12) 0.0295(11) 0.0028(9) 0.0056(9) 0.0007(9)
C26 0.0250(10) 0.0255(11) 0.0318(11) -0.0005(9) 0.0091(9) -0.0012(9)
C27 0.0346(11) 0.0329(12) 0.0254(11) -0.0040(9) 0.0058(9) 0.0058(9)
C28 0.0266(10) 0.0299(12) 0.0326(11) 0.0006(9) 0.0049(9) 0.0025(9)
C29 0.0650(16) 0.0438(15) 0.0369(13) -0.0042(11) 0.0108(12) 0.0127(12)
C30 0.0434(13) 0.0497(15) 0.0378(13) -0.0010(11) 0.0050(11) 0.0175(11)
C31 0.0275(10) 0.0262(11) 0.0319(11) -0.0007(9) 0.0083(9) 0.0022(9)
C32 0.0412(12) 0.0305(12) 0.0327(12) 0.0035(9) 0.0103(10) 0.0091(10)
C33 0.0409(13) 0.0408(13) 0.0308(12) 0.0031(10) 0.0113(10) 0.0105(11)
C34 0.0309(11) 0.0275(12) 0.0437(13) -0.0089(10) 0.0121(10) 0.0036(9)
C35 0.0447(13) 0.0305(12) 0.0379(13) 0.0025(10) 0.0154(11) 0.0052(10)
C36 0.0399(12) 0.0293(12) 0.0361(12) 0.0007(10) 0.0176(10) 0.0031(10)
C37 0.0478(13) 0.0468(15) 0.0405(13) -0.0070(11) 0.0151(11) 0.0086(11)
C38 0.0188(9) 0.0238(11) 0.0316(11) -0.0018(9) 0.0049(8) 0.0014(8)
C39 0.0243(10) 0.0284(12) 0.0292(11) 0.0002(9) 0.0049(9) 0.0054(9)
C40 0.0246(10) 0.0267(11) 0.0294(11) 0.0050(9) 0.0098(9) 0.0007(9)
C41 0.0209(10) 0.0250(11) 0.0323(11) 0.0005(9) 0.0052(9) 0.0025(8)
C42 0.0300(10) 0.0274(11) 0.0256(11) -0.0023(9) 0.0047(9) -0.0018(9)
C43 0.0252(10) 0.0240(11) 0.0322(11) 0.0024(9) 0.0076(9) 0.0024(9)
C44 0.0512(14) 0.0385(13) 0.0313(12) -0.0007(10) 0.0102(11) -0.0044(11)
C45 0.0403(12) 0.0344(13) 0.0392(12) 0.0017(10) 0.0119(11) -0.0063(10)
C46 0.0267(10) 0.0253(11) 0.0318(11) 0.0020(9) 0.0028(9) -0.0005(9)
C47 0.0361(12) 0.0305(12) 0.0394(12) -0.0044(10) 0.0099(10) -0.0073(10)
C48 0.0461(13) 0.0334(13) 0.0409(13) -0.0054(11) 0.0109(11) -0.0024(11)
C49 0.0366(12) 0.0270(12) 0.0455(13) -0.0051(10) 0.0005(11) -0.0045(10)
C50 0.0305(11) 0.0329(13) 0.0501(14) 0.0063(11) 0.0037(11) -0.0060(10)
C51 0.0302(11) 0.0339(12) 0.0358(12) 0.0000(10) 0.0052(10) 0.0018(10)
C52 0.0516(15) 0.0485(17) 0.110(2) -0.0004(16) 0.0139(16) -0.0189(13)
C53 0.0178(9) 0.0265(11) 0.0372(12) 0.0035(9) 0.0051(9) -0.0020(8)
C54 0.0219(10) 0.0256(11) 0.0388(12) -0.0035(9) 0.0063(9) -0.0024(9)
C55 0.0302(11) 0.0303(12) 0.0292(11) 0.0005(9) 0.0064(9) -0.0026(9)
C56 0.0199(10) 0.0275(11) 0.0354(12) -0.0003(10) 0.0033(9) -0.0017(8)
C57 0.0220(10) 0.0297(11) 0.0340(12) 0.0003(9) 0.0095(9) -0.0007(9)
C58 0.0240(10) 0.0296(12) 0.0329(11) 0.0042(9) 0.0075(9) -0.0014(9)
C59 0.0375(12) 0.0339(13) 0.0446(13) -0.0055(10) 0.0123(11) 0.0021(10)
C60 0.0443(13) 0.0382(13) 0.0380(13) 0.0037(10) 0.0101(11) 0.0029(11)
C61 0.0247(10) 0.0292(11) 0.0334(11) 0.0003(9) 0.0027(9) 0.0005(9)
C62 0.0309(11) 0.0297(12) 0.0472(13) 0.0024(10) 0.0062(10) -0.0006(10)
C63 0.0271(11) 0.0340(13) 0.0641(16) -0.0010(12) 0.0107(11) 0.0028(10)
C64 0.0359(12) 0.0246(12) 0.0488(14) 0.0039(10) 0.0037(11) 0.0005(10)
C65 0.0390(12) 0.0362(13) 0.0427(13) 0.0039(11) 0.0116(11) 0.0017(11)
C66 0.0347(12) 0.0377(13) 0.0413(13) 0.0069(10) 0.0125(10) 0.0070(10)
C67 0.0728(17) 0.0350(14) 0.0535(15) 0.0103(12) 0.0181(13) 0.0078(13)
C68 0.0187(9) 0.0277(12) 0.0381(12) 0.0059(9) 0.0074(9) 0.0051(8)
C69 0.0227(10) 0.0277(11) 0.0392(12) -0.0001(9) 0.0065(9) -0.0004(9)
C70 0.0282(10) 0.0310(12) 0.0300(11) 0.0008(9) 0.0083(9) 0.0003(9)
C71 0.0252(10) 0.0278(11) 0.0357(12) 0.0011(9) 0.0107(9) 0.0008(9)
C72 0.0272(10) 0.0290(12) 0.0327(11) -0.0007(9) 0.0068(9) -0.0028(9)
C73 0.0274(10) 0.0284(12) 0.0345(12) 0.0036(9) 0.0082(9) 0.0032(9)
C74 0.0380(12) 0.0460(14) 0.0414(13) -0.0022(11) 0.0057(11) -0.0107(11)
C75 0.0539(14) 0.0426(14) 0.0381(13) 0.0037(10) 0.0123(12) -0.0106(12)
C76 0.0263(10) 0.0250(11) 0.0317(11) 0.0019(9) 0.0057(9) -0.0005(9)
C77 0.0335(11) 0.0291(12) 0.0334(12) 0.0002(9) 0.0074(10) -0.0020(9)
C78 0.0349(11) 0.0334(12) 0.0329(12) 0.0020(10) 0.0112(10) -0.0046(10)
C79 0.0337(12) 0.0294(12) 0.0414(13) 0.0065(10) 0.0084(10) -0.0048(10)
C80 0.0513(14) 0.0312(13) 0.0411(13) -0.0088(10) 0.0165(11) -0.0116(11)
C81 0.0442(13) 0.0318(13) 0.0359(12) -0.0024(10) 0.0137(10) -0.0069(10)
C82 0.0586(15) 0.0448(14) 0.0426(14) 0.0097(11) 0.0181(12) -0.0114(12)

loop_
_atom_type_symbol
_atom_type_description
_atom_type_number_in_cell
_atom_type_scat_dispersion_real
_atom_type_scat_dispersion_imag
_atom_type_scat_source
C C 328 0.0033 0.0016
; International Tables for Crystallography (1992).
Vol. C, Tables 4.2.6.8 and 6.1.1.4
;
H H 280 0.0000 0.0000
; International Tables for Crystallography (1992).
Vol. C, Tables 4.2.6.8 and 6.1.1.4
;
O O 16 0.0106 0.0060
; International Tables for Crystallography (1992).
Vol. C, Tables 4.2.6.8 and 6.1.1.4
;

loop_
_geom_angle_atom_site_label_1
_geom_angle_atom_site_label_2
_geom_angle_atom_site_label_3
_geom_angle
C34 O34 C37 115.92(15)
C49 O49 C52 117.43(17)
C64 O64 C67 116.66(17)
C79 O79 C82 116.61(16)
C6 C1 C2 120.43(16)
C6 C1 C7 121.28(17)
C2 C1 C7 118.29(16)
C3 C2 C1 118.50(17)
C3 C2 C23 121.34(17)
C1 C2 C23 120.15(16)
C4 C3 C2 121.00(18)
C4 C3 H3 119.5
C2 C3 H3 119.5
C3 C4 C5 120.45(18)
C3 C4 H4 119.8
C5 C4 H4 119.8
C4 C5 C6 120.85(18)
C4 C5 H5 119.6
C6 C5 H5 119.6
C5 C6 C1 118.72(17)
C5 C6 C38 120.09(17)
C1 C6 C38 121.16(16)
C8 C7 C1 176.5(2)
C7 C8 C9 178.1(2)
C10 C9 C14 119.10(17)
C10 C9 C8 120.87(18)
C14 C9 C8 120.02(18)
C11 C10 C9 120.55(18)
C11 C10 H10 119.7
C9 C10 H10 119.7
C10 C11 C12 120.61(18)
C10 C11 H11 119.7
C12 C11 H11 119.7
C11 C12 C13 119.07(17)
C11 C12 C15 120.01(19)
C13 C12 C15 120.90(18)
C14 C13 C12 120.27(19)
C14 C13 H13 119.9
C12 C13 H13 119.9
C13 C14 C9 120.35(19)
C13 C14 H14 119.8
C9 C14 H14 119.8
C16 C15 C12 177.6(2)
C15 C16 C17 178.3(2)
C18 C17 C22 121.00(16)
C18 C17 C16 119.51(17)
C22 C17 C16 119.48(16)
C19 C18 C17 117.96(18)
C19 C18 C53 120.37(17)
C17 C18 C53 121.62(16)
C20 C19 C18 121.37(18)
C20 C19 H19 119.3
C18 C19 H19 119.3
C21 C20 C19 120.21(18)
C21 C20 H20 119.9
C19 C20 H20 119.9
C20 C21 C22 121.13(18)
C20 C21 H21 119.4
C22 C21 H21 119.4
C21 C22 C17 118.33(17)
C21 C22 C68 120.52(17)
C17 C22 C68 121.10(15)
C24 C23 C28 119.75(17)
C24 C23 C2 120.17(17)
C28 C23 C2 120.07(17)
C25 C24 C23 119.93(17)
C25 C24 C29 119.14(18)
C23 C24 C29 120.93(17)
C24 C25 C26 121.32(18)
C24 C25 H25 119.3
C26 C25 H25 119.3
C25 C26 C27 117.81(17)
C25 C26 C31 121.58(17)
C27 C26 C31 120.61(17)
C28 C27 C26 122.35(17)
C28 C27 H27 118.8
C26 C27 H27 118.8
C27 C28 C23 118.71(17)
C27 C28 C30 119.95(17)
C23 C28 C30 121.34(17)
C24 C29 H291 109.5
C24 C29 H292 109.5
H291 C29 H292 109.5
C24 C29 H293 109.5
H291 C29 H293 109.5
H292 C29 H293 109.5
C28 C30 H301 109.5
C28 C30 H302 109.5
H301 C30 H302 109.5
C28 C30 H303 109.5
H301 C30 H303 109.5
H302 C30 H303 109.5
C36 C31 C32 117.02(17)
C36 C31 C26 122.66(17)
C32 C31 C26 120.31(17)
C33 C32 C31 122.11(19)
C33 C32 H32 118.9
C31 C32 H32 118.9
C34 C33 C32 119.46(19)
C34 C33 H33 120.3
C32 C33 H33 120.3
O34 C34 C33 124.54(18)
O34 C34 C35 115.87(18)
C33 C34 C35 119.58(18)
C34 C35 C36 120.12(19)
C34 C35 H35 119.9
C36 C35 H35 119.9
C31 C36 C35 121.64(18)
C31 C36 H36 119.2
C35 C36 H36 119.2
O34 C37 H371 109.5
O34 C37 H372 109.5
H371 C37 H372 109.5
O34 C37 H373 109.5
H371 C37 H373 109.5
H372 C37 H373 109.5
C39 C38 C43 119.95(17)
C39 C38 C6 121.10(16)
C43 C38 C6 118.93(16)
C40 C39 C38 118.85(17)
C40 C39 C44 118.96(17)
C38 C39 C44 122.08(17)
C41 C40 C39 122.93(17)
C41 C40 H40 118.5
C39 C40 H40 118.5
C40 C41 C42 117.25(17)
C40 C41 C46 121.67(17)
C42 C41 C46 120.94(17)
C41 C42 C43 122.41(17)
C41 C42 H42 118.8
C43 C42 H42 118.8
C42 C43 C38 118.57(17)
C42 C43 C45 119.72(17)
C38 C43 C45 121.70(17)
C39 C44 H441 109.5
C39 C44 H442 109.5
H441 C44 H442 109.5
C39 C44 H443 109.5
H441 C44 H443 109.5
H442 C44 H443 109.5
C43 C45 H451 109.5
C43 C45 H452 109.5
H451 C45 H452 109.5
C43 C45 H453 109.5
H451 C45 H453 109.5
H452 C45 H453 109.5
C51 C46 C47 117.37(18)
C51 C46 C41 121.96(17)
C47 C46 C41 120.58(17)
C48 C47 C46 121.70(19)
C48 C47 H47 119.1
C46 C47 H47 119.1
C47 C48 C49 119.8(2)
C47 C48 H48 120.1
C49 C48 H48 120.1
C50 C49 O49 124.98(19)
C50 C49 C48 120.29(19)
O49 C49 C48 114.72(19)
C49 C50 C51 119.20(19)
C49 C50 H50 120.4
C51 C50 H50 120.4
C46 C51 C50 121.66(19)
C46 C51 H51 119.2
C50 C51 H51 119.2
O49 C52 H521 109.5
O49 C52 H522 109.5
H521 C52 H522 109.5
O49 C52 H523 109.5
H521 C52 H523 109.5
H522 C52 H523 109.5
C58 C53 C54 119.83(17)
C58 C53 C18 120.93(17)
C54 C53 C18 119.23(17)
C55 C54 C53 118.93(17)
C55 C54 C59 118.84(17)
C53 C54 C59 122.24(17)
C54 C55 C56 122.24(18)
C54 C55 H55 118.9
C56 C55 H55 118.9
C57 C56 C55 117.67(17)
C57 C56 C61 121.78(17)
C55 C56 C61 120.43(17)
C56 C57 C58 122.05(18)
C56 C57 H57 119.0
C58 C57 H57 119.0
C57 C58 C53 119.25(17)
C57 C58 C60 118.66(17)
C53 C58 C60 121.97(17)
C54 C59 H591 109.5
C54 C59 H592 109.5
H591 C59 H592 109.5
C54 C59 H593 109.5
H591 C59 H593 109.5
H592 C59 H593 109.5
C58 C60 H601 109.5
C58 C60 H602 109.5
H601 C60 H602 109.5
C58 C60 H603 109.5
H601 C60 H603 109.5
H602 C60 H603 109.5
C66 C61 C62 117.72(18)
C66 C61 C56 120.05(17)
C62 C61 C56 122.23(17)
C63 C62 C61 120.50(19)
C63 C62 H62 119.8
C61 C62 H62 119.8
C64 C63 C62 120.42(19)
C64 C63 H63 119.8
C62 C63 H63 119.8
O64 C64 C65 124.71(19)
O64 C64 C63 115.51(19)
C65 C64 C63 119.78(19)
C64 C65 C66 119.5(2)
C64 C65 H65 120.2
C66 C65 H65 120.2
C65 C66 C61 122.05(19)
C65 C66 H66 119.0
C61 C66 H66 119.0
O64 C67 H671 109.5
O64 C67 H672 109.5
H671 C67 H672 109.5
O64 C67 H673 109.5
H671 C67 H673 109.5
H672 C67 H673 109.5
C69 C68 C73 119.86(17)
C69 C68 C22 119.26(17)
C73 C68 C22 120.87(17)
C70 C69 C68 118.75(18)
C70 C69 C74 119.54(18)
C68 C69 C74 121.69(18)
C69 C70 C71 122.60(18)
C69 C70 H70 118.7
C71 C70 H70 118.7
C72 C71 C70 117.46(18)
C72 C71 C76 121.56(17)
C70 C71 C76 120.97(17)
C71 C72 C73 122.04(18)
C71 C72 H72 119.0
C73 C72 H72 119.0
C72 C73 C68 119.15(18)
C72 C73 C75 118.85(18)
C68 C73 C75 122.00(17)
C69 C74 H741 109.5
C69 C74 H742 109.5
H741 C74 H742 109.5
C69 C74 H743 109.5
H741 C74 H743 109.5
H742 C74 H743 109.5
C73 C75 H751 109.5
C73 C75 H752 109.5
H751 C75 H752 109.5
C73 C75 H753 109.5
H751 C75 H753 109.5
H752 C75 H753 109.5
C81 C76 C77 116.90(18)
C81 C76 C71 122.33(17)
C77 C76 C71 120.77(17)
C78 C77 C76 122.18(19)
C78 C77 H77 118.9
C76 C77 H77 118.9
C79 C78 C77 119.59(19)
C79 C78 H78 120.2
C77 C78 H78 120.2
O79 C79 C78 124.19(18)
O79 C79 C80 116.17(18)
C78 C79 C80 119.64(19)
C79 C80 C81 120.00(19)
C79 C80 H80 120.0
C81 C80 H80 120.0
C76 C81 C80 121.70(19)
C76 C81 H81 119.2
C80 C81 H81 119.2
O79 C82 H821 109.5
O79 C82 H822 109.5
H821 C82 H822 109.5
O79 C82 H823 109.5
H821 C82 H823 109.5
H822 C82 H823 109.5

loop_
_geom_bond_atom_site_label_1
_geom_bond_atom_site_label_2
_geom_bond_distance
O34 C34 1.375(2)
O34 C37 1.433(2)
O49 C49 1.383(2)
O49 C52 1.420(2)
O64 C64 1.365(2)
O64 C67 1.418(2)
O79 C79 1.372(2)
O79 C82 1.436(2)
C1 C6 1.410(2)
C1 C2 1.416(2)
C1 C7 1.435(2)
C2 C3 1.387(2)
C2 C23 1.498(2)
C3 C4 1.381(2)
C3 H3 0.9500
C4 C5 1.381(2)
C4 H4 0.9500
C5 C6 1.389(2)
C5 H5 0.9500
C6 C38 1.498(2)
C7 C8 1.193(2)
C8 C9 1.438(2)
C9 C10 1.385(3)
C9 C14 1.396(3)
C10 C11 1.374(2)
C10 H10 0.9500
C11 C12 1.388(3)
C11 H11 0.9500
C12 C13 1.394(3)
C12 C15 1.444(2)
C13 C14 1.377(2)
C13 H13 0.9500
C14 H14 0.9500
C15 C16 1.196(2)
C16 C17 1.438(2)
C17 C18 1.409(2)
C17 C22 1.413(2)
C18 C19 1.395(2)
C18 C53 1.488(2)
C19 C20 1.379(3)
C19 H19 0.9500
C20 C21 1.377(3)
C20 H20 0.9500
C21 C22 1.391(2)
C21 H21 0.9500
C22 C68 1.503(2)
C23 C24 1.396(2)
C23 C28 1.399(2)
C24 C25 1.386(2)
C24 C29 1.502(3)
C25 C26 1.389(2)
C25 H25 0.9500
C26 C27 1.391(2)
C26 C31 1.487(2)
C27 C28 1.388(2)
C27 H27 0.9500
C28 C30 1.515(2)
C29 H291 0.9800
C29 H292 0.9800
C29 H293 0.9800
C30 H301 0.9800
C30 H302 0.9800
C30 H303 0.9800
C31 C36 1.380(2)
C31 C32 1.394(2)
C32 C33 1.386(2)
C32 H32 0.9500
C33 C34 1.377(3)
C33 H33 0.9500
C34 C35 1.383(3)
C35 C36 1.386(2)
C35 H35 0.9500
C36 H36 0.9500
C37 H371 0.9800
C37 H372 0.9800
C37 H373 0.9800
C38 C39 1.402(2)
C38 C43 1.413(2)
C39 C40 1.390(2)
C39 C44 1.512(2)
C40 C41 1.384(2)
C40 H40 0.9500
C41 C42 1.395(2)
C41 C46 1.482(2)
C42 C43 1.395(2)
C42 H42 0.9500
C43 C45 1.508(2)
C44 H441 0.9800
C44 H442 0.9800
C44 H443 0.9800
C45 H451 0.9800
C45 H452 0.9800
C45 H453 0.9800
C46 C51 1.383(2)
C46 C47 1.394(2)
C47 C48 1.374(2)
C47 H47 0.9500
C48 C49 1.383(3)
C48 H48 0.9500
C49 C50 1.372(3)
C50 C51 1.397(2)
C50 H50 0.9500
C51 H51 0.9500
C52 H521 0.9800
C52 H522 0.9800
C52 H523 0.9800
C53 C58 1.401(2)
C53 C54 1.403(2)
C54 C55 1.385(2)
C54 C59 1.509(2)
C55 C56 1.394(2)
C55 H55 0.9500
C56 C57 1.385(3)
C56 C61 1.491(2)
C57 C58 1.388(2)
C57 H57 0.9500
C58 C60 1.512(2)
C59 H591 0.9800
C59 H592 0.9800
C59 H593 0.9800
C60 H601 0.9800
C60 H602 0.9800
C60 H603 0.9800
C61 C66 1.390(2)
C61 C62 1.392(2)
C62 C63 1.392(3)
C62 H62 0.9500
C63 C64 1.380(3)
C63 H63 0.9500
C64 C65 1.379(3)
C65 C66 1.379(3)
C65 H65 0.9500
C66 H66 0.9500
C67 H671 0.9800
C67 H672 0.9800
C67 H673 0.9800
C68 C69 1.403(3)
C68 C73 1.408(3)
C69 C70 1.387(2)
C69 C74 1.509(2)
C70 C71 1.396(2)
C70 H70 0.9500
C71 C72 1.388(2)
C71 C76 1.488(2)
C72 C73 1.392(2)
C72 H72 0.9500
C73 C75 1.507(3)
C74 H741 0.9800
C74 H742 0.9800
C74 H743 0.9800
C75 H751 0.9800
C75 H752 0.9800
C75 H753 0.9800
C76 C81 1.381(2)
C76 C77 1.397(3)
C77 C78 1.378(2)
C77 H77 0.9500
C78 C79 1.376(3)
C78 H78 0.9500
C79 C80 1.383(3)
C80 C81 1.384(2)
C80 H80 0.9500
C81 H81 0.9500
C82 H821 0.9800
C82 H822 0.9800
C82 H823 0.9800

loop_
_geom_torsion_atom_site_label_1
_geom_torsion_atom_site_label_2
_geom_torsion_atom_site_label_3
_geom_torsion_atom_site_label_4
_geom_torsion
C6 C1 C2 C3 -2.3(3)
C7 C1 C2 C3 176.75(18)
C6 C1 C2 C23 178.54(17)
C7 C1 C2 C23 -2.5(3)
C1 C2 C3 C4 0.7(3)
C23 C2 C3 C4 179.89(19)
C2 C3 C4 C5 0.8(3)
C3 C4 C5 C6 -0.8(3)
C4 C5 C6 C1 -0.8(3)
C4 C5 C6 C38 177.59(19)
C2 C1 C6 C5 2.3(3)
C7 C1 C6 C5 -176.69(18)
C2 C1 C6 C38 -176.05(17)
C7 C1 C6 C38 5.0(3)
C14 C9 C10 C11 2.2(3)
C8 C9 C10 C11 -177.12(19)
C9 C10 C11 C12 -1.1(3)
C10 C11 C12 C13 -1.0(3)
C10 C11 C12 C15 177.36(18)
C11 C12 C13 C14 2.1(3)
C15 C12 C13 C14 -176.30(19)
C12 C13 C14 C9 -1.0(3)
C10 C9 C14 C13 -1.1(3)
C8 C9 C14 C13 178.19(19)
C22 C17 C18 C19 -0.1(3)
C16 C17 C18 C19 -178.75(19)
C22 C17 C18 C53 -177.45(18)
C16 C17 C18 C53 3.9(3)
C17 C18 C19 C20 -0.1(3)
C53 C18 C19 C20 177.34(19)
C18 C19 C20 C21 0.0(3)
C19 C20 C21 C22 0.3(3)
C20 C21 C22 C17 -0.5(3)
C20 C21 C22 C68 177.01(19)
C18 C17 C22 C21 0.3(3)
C16 C17 C22 C21 179.02(18)
C18 C17 C22 C68 -177.13(17)
C16 C17 C22 C68 1.6(3)
C3 C2 C23 C24 107.2(2)
C1 C2 C23 C24 -73.6(2)
C3 C2 C23 C28 -73.7(3)
C1 C2 C23 C28 105.5(2)
C28 C23 C24 C25 -3.5(3)
C2 C23 C24 C25 175.61(17)
C28 C23 C24 C29 176.42(19)
C2 C23 C24 C29 -4.4(3)
C23 C24 C25 C26 1.4(3)
C29 C24 C25 C26 -178.58(19)
C24 C25 C26 C27 1.9(3)
C24 C25 C26 C31 -178.70(17)
C25 C26 C27 C28 -3.1(3)
C31 C26 C27 C28 177.49(17)
C26 C27 C28 C23 1.0(3)
C26 C27 C28 C30 -178.66(18)
C24 C23 C28 C27 2.4(3)
C2 C23 C28 C27 -176.77(16)
C24 C23 C28 C30 -178.00(17)
C2 C23 C28 C30 2.9(3)
C25 C26 C31 C36 -31.8(3)
C27 C26 C31 C36 147.64(19)
C25 C26 C31 C32 149.14(19)
C27 C26 C31 C32 -31.5(3)
C36 C31 C32 C33 -2.3(3)
C26 C31 C32 C33 176.83(18)
C31 C32 C33 C34 0.6(3)
C37 O34 C34 C33 7.8(3)
C37 O34 C34 C35 -173.50(17)
C32 C33 C34 O34 -179.27(18)
C32 C33 C34 C35 2.1(3)
O34 C34 C35 C36 178.27(17)
C33 C34 C35 C36 -3.0(3)
C32 C31 C36 C35 1.4(3)
C26 C31 C36 C35 -177.72(18)
C34 C35 C36 C31 1.2(3)
C5 C6 C38 C39 110.4(2)
C1 C6 C38 C39 -71.3(2)
C5 C6 C38 C43 -67.7(2)
C1 C6 C38 C43 110.7(2)
C43 C38 C39 C40 0.6(3)
C6 C38 C39 C40 -177.40(16)
C43 C38 C39 C44 176.66(17)
C6 C38 C39 C44 -1.4(3)
C38 C39 C40 C41 1.1(3)
C44 C39 C40 C41 -175.08(18)
C39 C40 C41 C42 -2.3(3)
C39 C40 C41 C46 173.42(16)
C40 C41 C42 C43 2.0(3)
C46 C41 C42 C43 -173.80(16)
C41 C42 C43 C38 -0.4(3)
C41 C42 C43 C45 179.30(17)
C39 C38 C43 C42 -0.9(3)
C6 C38 C43 C42 177.13(16)
C39 C38 C43 C45 179.35(16)
C6 C38 C43 C45 -2.6(3)
C40 C41 C46 C51 37.1(3)
C42 C41 C46 C51 -147.29(18)
C40 C41 C46 C47 -139.25(19)
C42 C41 C46 C47 36.4(3)
C51 C46 C47 C48 -0.8(3)
C41 C46 C47 C48 175.75(18)
C46 C47 C48 C49 -0.2(3)
C52 O49 C49 C50 2.0(3)
C52 O49 C49 C48 -178.98(19)
C47 C48 C49 C50 1.0(3)
C47 C48 C49 O49 -178.08(18)
O49 C49 C50 C51 178.22(18)
C48 C49 C50 C51 -0.8(3)
C47 C46 C51 C50 1.0(3)
C41 C46 C51 C50 -175.46(17)
C49 C50 C51 C46 -0.3(3)
C19 C18 C53 C58 111.8(2)
C17 C18 C53 C58 -70.9(2)
C19 C18 C53 C54 -67.6(3)
C17 C18 C53 C54 109.7(2)
C58 C53 C54 C55 -0.2(3)
C18 C53 C54 C55 179.15(16)
C58 C53 C54 C59 -179.94(17)
C18 C53 C54 C59 -0.5(3)
C53 C54 C55 C56 -0.6(3)
C59 C54 C55 C56 179.13(16)
C54 C55 C56 C57 1.7(3)
C54 C55 C56 C61 -174.38(16)
C55 C56 C57 C58 -2.1(3)
C61 C56 C57 C58 173.95(16)
C56 C57 C58 C53 1.3(3)
C56 C57 C58 C60 -174.85(18)
C54 C53 C58 C57 -0.1(3)
C18 C53 C58 C57 -179.50(16)
C54 C53 C58 C60 175.93(17)
C18 C53 C58 C60 -3.5(3)
C57 C56 C61 C66 -139.7(2)
C55 C56 C61 C66 36.3(3)
C57 C56 C61 C62 39.8(3)
C55 C56 C61 C62 -144.30(19)
C66 C61 C62 C63 0.3(3)
C56 C61 C62 C63 -179.19(18)
C61 C62 C63 C64 -0.8(3)
C67 O64 C64 C65 4.1(3)
C67 O64 C64 C63 -176.10(18)
C62 C63 C64 O64 -178.81(18)
C62 C63 C64 C65 1.0(3)
O64 C64 C65 C66 179.19(19)
C63 C64 C65 C66 -0.6(3)
C64 C65 C66 C61 0.0(3)
C62 C61 C66 C65 0.1(3)
C56 C61 C66 C65 179.60(18)
C21 C22 C68 C69 -69.2(3)
C17 C22 C68 C69 108.2(2)
C21 C22 C68 C73 111.8(2)
C17 C22 C68 C73 -70.8(2)
C73 C68 C69 C70 1.0(3)
C22 C68 C69 C70 -177.93(16)
C73 C68 C69 C74 179.89(17)
C22 C68 C69 C74 0.9(3)
C68 C69 C70 C71 2.6(3)
C74 C69 C70 C71 -176.33(17)
C69 C70 C71 C72 -4.1(3)
C69 C70 C71 C76 174.68(17)
C70 C71 C72 C73 2.1(3)
C76 C71 C72 C73 -176.67(17)
C71 C72 C73 C68 1.3(3)
C71 C72 C73 C75 -177.92(18)
C69 C68 C73 C72 -2.9(3)
C22 C68 C73 C72 176.04(16)
C69 C68 C73 C75 176.31(18)
C22 C68 C73 C75 -4.7(3)
C72 C71 C76 C81 -29.6(3)
C70 C71 C76 C81 151.73(19)
C72 C71 C76 C77 149.99(18)
C70 C71 C76 C77 -28.7(3)
C81 C76 C77 C78 -0.1(3)
C71 C76 C77 C78 -179.66(17)
C76 C77 C78 C79 -0.1(3)
C82 O79 C79 C78 -0.5(3)
C82 O79 C79 C80 179.13(18)
C77 C78 C79 O79 179.99(17)
C77 C78 C79 C80 0.4(3)
O79 C79 C80 C81 179.94(18)
C78 C79 C80 C81 -0.4(3)
C77 C76 C81 C80 0.1(3)
C71 C76 C81 C80 179.62(18)
C79 C80 C81 C76 0.2(3)
